data_4312942
loop_
_publ_author_name
'Albert Figuerola'
'Carmen Diaz'
'Joan Ribas'
'Vassilis Tangoulis'
'Jaume Granell'
'Francesc Lloret'
'Jos\'e Mah\'ia'
'Miguel Maestro'

_publ_section_title
;
 Synthesis and Characterization of Heterodinuclear Ln3+-Fe3+ and Ln3+-Co3+
 Complexes, Bridged by Cyanide Ligand (Ln3+= Lanthanide Ions). Nature of
 the Magnetic Interaction in the Ln3+-Fe3+ Complexes
;
_journal_name_full 'Inorganic Chemistry'
_journal_page_first 641
_journal_page_last 649
_journal_paper_doi 10.1021/ic025669g
_journal_volume 42
_journal_year 2003
_chemical_formula_sum 'C18 H36 Ce Co N10 O8'
_chemical_formula_weight 719.62
_chemical_name_systematic
; 
 ? 
;
_space_group_IT_number 14
_symmetry_cell_setting monoclinic
_symmetry_space_group_name_Hall '-P 2yn'
_symmetry_space_group_name_H-M 'P 1 21/n 1'
_atom_sites_solution_hydrogens geom
_atom_sites_solution_primary direct
_atom_sites_solution_secondary difmap
_audit_creation_method SHELXL-97
_cell_angle_alpha 90.00
_cell_angle_beta 95.9570(10)
_cell_angle_gamma 90.00
_cell_formula_units_Z 4
_cell_length_a 17.38510(10)
_cell_length_b 8.88010(10)
_cell_length_c 19.8929(2)
_cell_measurement_temperature 173(2)
_cell_volume 3054.51(5)
_computing_cell_refinement 'Bruker SMART'
_computing_data_collection 'Bruker SMART'
_computing_data_reduction 'Bruker SAINT'
_computing_molecular_graphics 'Bruker SHELXTL'
_computing_publication_material 'Bruker SHELXTL'
_computing_structure_refinement 'SHELXL-97 (Sheldrick, 1997)'
_computing_structure_solution 'SHELXS-97 (Sheldrick, 1990)'
_diffrn_ambient_temperature 173(2)
_diffrn_measured_fraction_theta_full 0.992
_diffrn_measured_fraction_theta_max 0.992
_diffrn_measurement_device_type 'CCD area detector'
_diffrn_measurement_method 'phi and omega scans'
_diffrn_radiation_monochromator graphite
_diffrn_radiation_source 'fine-focus sealed tube'
_diffrn_radiation_type MoK\a
_diffrn_radiation_wavelength 0.71073
_diffrn_reflns_av_R_equivalents 0.0372
_diffrn_reflns_av_sigmaI/netI 0.0433
_diffrn_reflns_limit_h_max 22
_diffrn_reflns_limit_h_min -23
_diffrn_reflns_limit_k_max 11
_diffrn_reflns_limit_k_min -11
_diffrn_reflns_limit_l_max 22
_diffrn_reflns_limit_l_min -26
_diffrn_reflns_number 20583
_diffrn_reflns_theta_full 28.32
_diffrn_reflns_theta_max 28.32
_diffrn_reflns_theta_min 1.48
_diffrn_standards_decay_% 0.04
_exptl_absorpt_coefficient_mu 2.068
_exptl_absorpt_correction_T_max 1.000
_exptl_absorpt_correction_T_min 0.494
_exptl_absorpt_correction_type empirical
_exptl_absorpt_process_details Sadabs
_exptl_crystal_colour Colorless
_exptl_crystal_density_diffrn 1.565
_exptl_crystal_density_method 'not measured'
_exptl_crystal_description Block
_exptl_crystal_F_000 1452
_exptl_crystal_size_max 0.60
_exptl_crystal_size_mid 0.50
_exptl_crystal_size_min 0.40
_refine_diff_density_max 1.747
_refine_diff_density_min -1.737
_refine_diff_density_rms 0.122
_refine_ls_extinction_method none
_refine_ls_goodness_of_fit_ref 1.001
_refine_ls_hydrogen_treatment mixed
_refine_ls_matrix_type full
_refine_ls_number_parameters 351
_refine_ls_number_reflns 7533
_refine_ls_number_restraints 0
_refine_ls_restrained_S_all 1.001
_refine_ls_R_factor_all 0.0368
_refine_ls_R_factor_gt 0.0322
_refine_ls_shift/su_max 0.001
_refine_ls_shift/su_mean 0.000
_refine_ls_structure_factor_coef Fsqd
_refine_ls_weighting_details 'calc w=1/[\s^2^(Fo^2^)+(0.0533P)^2^+0.5369P] where P=(Fo^2^+2Fc^2^)/3'
_refine_ls_weighting_scheme calc
_refine_ls_wR_factor_gt 0.0820
_refine_ls_wR_factor_ref 0.0846
_reflns_number_gt 6699
_reflns_number_total 7533
_reflns_threshold_expression >2sigma(I)
_cod_data_source_file ic025669g-2_s2_4.cif
_cod_data_source_block complex4[Ce-Co]
_cod_depositor_comments
;
The following automatic conversions were performed:

'_symmetry_cell_setting' value 'Monoclinic' changed to 'monoclinic'
according to the built-in table from CIF Core dictionary named
'cif_core.dic' version 2.4.1 from 2010-06-29.

Automatic conversion script
Id: cif_fix_values 1646 2011-03-28 12:23:43Z adriana 
;
_cod_database_code 4312942

loop_
_symmetry_equiv_pos_as_xyz
'x, y, z'
'-x+1/2, y+1/2, -z+1/2'
'-x, -y, -z'
'x-1/2, -y-1/2, z-1/2'

loop_
_atom_site_label
_atom_site_type_symbol
_atom_site_fract_x
_atom_site_fract_y
_atom_site_fract_z
_atom_site_U_iso_or_equiv
_atom_site_adp_type
_atom_site_occupancy
_atom_site_symmetry_multiplicity
_atom_site_calc_flag
_atom_site_refinement_flags
_atom_site_disorder_assembly
_atom_site_disorder_group
Ce1 Ce 0.475664(7) 0.414158(14) 0.227780(6) 0.01283(5) Uani 1 1 d . . .
Co2 Co 0.286999(17) 0.74895(3) 0.042438(15) 0.01229(8) Uani 1 1 d . . .
O1 O 0.37403(12) 0.2171(2) 0.23489(10) 0.0294(5) Uani 1 1 d . . .
H1A H 0.3574 0.2105 0.2722 0.044 Uiso 1 1 d R . .
H1B H 0.3607 0.1433 0.2107 0.044 Uiso 1 1 d R . .
O2 O 0.49113(11) 0.3116(2) 0.34546(10) 0.0262(4) Uani 1 1 d . . .
H2A H 0.5307 0.2820 0.3691 0.039 Uiso 1 1 d R . .
H2B H 0.4580 0.2765 0.3693 0.039 Uiso 1 1 d R . .
O3 O 0.48389(11) 0.2084(2) 0.14385(10) 0.0262(4) Uani 1 1 d . . .
H3A H 0.5137 0.2034 0.1132 0.039 Uiso 1 1 d R . .
H3B H 0.4519 0.1363 0.1352 0.039 Uiso 1 1 d R . .
O4 O 0.61005(11) 0.2413(2) 0.43396(11) 0.0288(4) Uani 1 1 d . . .
H4A H 0.6411 0.1636 0.4360 0.043 Uiso 1 1 d R . .
H4B H 0.6336 0.3201 0.4422 0.043 Uiso 1 1 d R . .
O5 O 0.37115(11) 0.5258(2) 0.28436(10) 0.0284(4) Uani 1 1 d . . .
O6 O 0.60707(11) 0.3103(3) 0.25360(10) 0.0313(5) Uani 1 1 d . . .
O7 O 0.55514(12) 0.5287(2) 0.14787(11) 0.0293(4) Uani 1 1 d . . .
O8 O 0.53136(12) 0.6314(2) 0.29316(11) 0.0299(4) Uani 1 1 d . . .
N1 N 0.38399(13) 0.5268(3) 0.13040(12) 0.0248(5) Uani 1 1 d . . .
N2 N 0.18527(16) 0.9831(3) -0.03468(14) 0.0352(6) Uani 1 1 d . . .
N3 N 0.35439(14) 1.0003(3) 0.13432(12) 0.0278(5) Uani 1 1 d . . .
N4 N 0.22184(15) 0.4993(3) -0.05174(13) 0.0303(5) Uani 1 1 d . . .
N5 N 0.41682(15) 0.7969(3) -0.04663(13) 0.0295(5) Uani 1 1 d . . .
N6 N 0.15512(14) 0.6934(3) 0.12826(12) 0.0262(5) Uani 1 1 d . . .
N7 N 0.31751(13) 0.7202(2) 0.33608(11) 0.0205(4) Uani 1 1 d . . .
N8 N 0.71949(15) 0.2020(4) 0.23336(14) 0.0407(7) Uani 1 1 d . . .
N9 N 0.58451(14) 0.7237(3) 0.08247(12) 0.0268(5) Uani 1 1 d . . .
N10 N 0.53220(16) 0.7931(3) 0.38138(16) 0.0422(7) Uani 1 1 d . . .
C1 C 0.34800(14) 0.6087(3) 0.09595(12) 0.0166(5) Uani 1 1 d . . .
C2 C 0.22431(15) 0.8932(3) -0.00689(14) 0.0197(5) Uani 1 1 d . . .
C3 C 0.32835(15) 0.9049(3) 0.10020(13) 0.0184(5) Uani 1 1 d . . .
C4 C 0.24696(15) 0.5935(3) -0.01649(13) 0.0183(5) Uani 1 1 d . . .
C5 C 0.36798(15) 0.7800(3) -0.01300(12) 0.0187(5) Uani 1 1 d . . .
C6 C 0.20536(14) 0.7142(3) 0.09658(12) 0.0167(4) Uani 1 1 d . . .
C7 C 0.34376(15) 0.5820(3) 0.33370(14) 0.0209(5) Uani 1 1 d . . .
H7A H 0.3416 0.5206 0.3726 0.025 Uiso 1 1 calc R . .
C8 C 0.65569(17) 0.2733(4) 0.21504(15) 0.0311(6) Uani 1 1 d . . .
H8A H 0.6453 0.2993 0.1687 0.037 Uiso 1 1 calc R . .
C9 C 0.57815(17) 0.5813(3) 0.09569(15) 0.0247(6) Uani 1 1 d . . .
H9A H 0.5922 0.5117 0.0628 0.030 Uiso 1 1 calc R . .
C10 C 0.53296(17) 0.6587(4) 0.35460(17) 0.0324(7) Uani 1 1 d . . .
H10A H 0.5349 0.5751 0.3845 0.039 Uiso 1 1 calc R . .
C11 C 0.3176(2) 0.8201(4) 0.27769(17) 0.0370(7) Uani 1 1 d . . .
H11A H 0.3227 0.7601 0.2371 0.055 Uiso 1 1 calc R . .
H11B H 0.3611 0.8904 0.2850 0.055 Uiso 1 1 calc R . .
H11C H 0.2690 0.8767 0.2719 0.055 Uiso 1 1 calc R . .
C12 C 0.2871(2) 0.7795(3) 0.39680(16) 0.0327(7) Uani 1 1 d . . .
H12A H 0.2900 0.7012 0.4317 0.049 Uiso 1 1 calc R . .
H12B H 0.2331 0.8100 0.3857 0.049 Uiso 1 1 calc R . .
H12C H 0.3179 0.8667 0.4135 0.049 Uiso 1 1 calc R . .
C13 C 0.7370(3) 0.1530(9) 0.3020(2) 0.110(3) Uani 1 1 d . . .
H13A H 0.6890 0.1437 0.3235 0.165 Uiso 1 1 calc R . .
H13B H 0.7709 0.2269 0.3268 0.165 Uiso 1 1 calc R . .
H13C H 0.7631 0.0551 0.3027 0.165 Uiso 1 1 calc R . .
C14 C 0.7729(3) 0.1600(6) 0.1845(2) 0.0710(16) Uani 1 1 d . . .
H14A H 0.7525 0.1950 0.1394 0.106 Uiso 1 1 calc R . .
H14B H 0.7787 0.0503 0.1840 0.106 Uiso 1 1 calc R . .
H14C H 0.8234 0.2067 0.1973 0.106 Uiso 1 1 calc R . .
C15 C 0.5569(3) 0.8359(4) 0.1278(2) 0.0682(15) Uani 1 1 d . . .
H15A H 0.5280 0.7858 0.1612 0.102 Uiso 1 1 calc R . .
H15B H 0.5231 0.9078 0.1016 0.102 Uiso 1 1 calc R . .
H15C H 0.6012 0.8896 0.1512 0.102 Uiso 1 1 calc R . .
C16 C 0.6156(2) 0.7786(4) 0.02152(18) 0.0423(8) Uani 1 1 d . . .
H16A H 0.6218 0.6939 -0.0091 0.063 Uiso 1 1 calc R . .
H16B H 0.6660 0.8261 0.0339 0.063 Uiso 1 1 calc R . .
H16C H 0.5800 0.8525 -0.0011 0.063 Uiso 1 1 calc R . .
C17 C 0.5283(4) 0.9257(5) 0.3397(3) 0.087(2) Uani 1 1 d . . .
H17A H 0.5312 0.8967 0.2925 0.131 Uiso 1 1 calc R . .
H17B H 0.5717 0.9925 0.3545 0.131 Uiso 1 1 calc R . .
H17C H 0.4794 0.9783 0.3437 0.131 Uiso 1 1 calc R . .
C18 C 0.5342(3) 0.8150(7) 0.4539(2) 0.0747(16) Uani 1 1 d . . .
H18A H 0.5426 0.7179 0.4769 0.112 Uiso 1 1 calc R . .
H18B H 0.4850 0.8581 0.4644 0.112 Uiso 1 1 calc R . .
H18C H 0.5765 0.8838 0.4692 0.112 Uiso 1 1 calc R . .

loop_
_atom_site_aniso_label
_atom_site_aniso_U_11
_atom_site_aniso_U_22
_atom_site_aniso_U_33
_atom_site_aniso_U_23
_atom_site_aniso_U_13
_atom_site_aniso_U_12
Ce1 0.00975(8) 0.01435(8) 0.01401(8) -0.00050(4) -0.00065(5) 0.00059(4)
Co2 0.00997(15) 0.01466(15) 0.01202(16) -0.00050(11) 0.00001(11) -0.00014(11)
O1 0.0335(11) 0.0348(11) 0.0219(10) -0.0125(8) 0.0122(8) -0.0201(9)
O2 0.0150(9) 0.0384(11) 0.0240(10) 0.0127(8) -0.0034(7) -0.0018(8)
O3 0.0248(10) 0.0279(10) 0.0281(10) -0.0129(8) 0.0132(8) -0.0102(8)
O4 0.0231(10) 0.0239(10) 0.0360(11) -0.0003(8) -0.0137(8) -0.0020(8)
O5 0.0231(10) 0.0331(11) 0.0296(11) -0.0067(8) 0.0055(8) 0.0091(8)
O6 0.0165(9) 0.0515(13) 0.0253(10) 0.0009(9) -0.0007(8) 0.0133(9)
O7 0.0245(10) 0.0305(11) 0.0339(11) 0.0096(9) 0.0083(8) -0.0035(8)
O8 0.0300(11) 0.0266(10) 0.0328(11) -0.0104(9) 0.0019(8) -0.0077(8)
N1 0.0183(11) 0.0314(12) 0.0239(12) 0.0037(9) -0.0024(9) 0.0047(9)
N2 0.0398(15) 0.0296(13) 0.0342(14) 0.0039(11) -0.0061(11) 0.0103(11)
N3 0.0298(13) 0.0286(12) 0.0249(12) -0.0086(10) 0.0026(10) -0.0082(10)
N4 0.0325(13) 0.0296(13) 0.0271(13) -0.0086(10) -0.0042(10) -0.0052(10)
N5 0.0270(13) 0.0337(13) 0.0298(13) -0.0044(10) 0.0118(10) -0.0043(10)
N6 0.0238(12) 0.0312(12) 0.0250(12) -0.0007(9) 0.0089(9) 0.0004(9)
N7 0.0238(11) 0.0189(10) 0.0190(11) -0.0001(8) 0.0027(8) 0.0027(8)
N8 0.0210(13) 0.073(2) 0.0291(14) 0.0168(13) 0.0060(10) 0.0210(13)
N9 0.0301(13) 0.0249(12) 0.0256(12) 0.0046(9) 0.0041(10) -0.0011(9)
N10 0.0243(13) 0.0444(16) 0.0568(19) -0.0312(14) -0.0015(12) -0.0020(11)
C1 0.0133(11) 0.0209(11) 0.0152(11) -0.0009(9) -0.0011(9) -0.0017(8)
C2 0.0181(12) 0.0200(12) 0.0203(13) -0.0005(9) -0.0011(10) 0.0016(9)
C3 0.0176(12) 0.0212(12) 0.0166(12) 0.0011(9) 0.0027(9) -0.0005(9)
C4 0.0163(12) 0.0213(12) 0.0172(12) 0.0005(9) 0.0012(9) -0.0010(9)
C5 0.0205(12) 0.0191(12) 0.0164(12) -0.0031(9) 0.0015(9) -0.0020(9)
C6 0.0143(11) 0.0202(11) 0.0150(11) -0.0027(8) -0.0005(9) 0.0016(8)
C7 0.0168(12) 0.0233(13) 0.0226(13) -0.0001(9) 0.0025(10) 0.0024(9)
C8 0.0223(14) 0.0476(18) 0.0224(14) 0.0018(12) -0.0027(11) 0.0120(12)
C9 0.0207(13) 0.0266(14) 0.0271(14) 0.0010(10) 0.0034(11) -0.0017(10)
C10 0.0246(14) 0.0333(16) 0.0397(17) -0.0123(13) 0.0056(12) -0.0086(12)
C11 0.049(2) 0.0306(16) 0.0324(17) 0.0137(12) 0.0073(14) 0.0066(14)
C12 0.0406(18) 0.0294(15) 0.0293(16) -0.0080(11) 0.0092(13) 0.0086(12)
C13 0.073(4) 0.214(7) 0.045(3) 0.050(4) 0.017(3) 0.092(4)
C14 0.050(3) 0.116(4) 0.051(2) 0.022(3) 0.025(2) 0.051(3)
C15 0.115(4) 0.0288(19) 0.068(3) -0.0035(18) 0.043(3) 0.007(2)
C16 0.049(2) 0.0430(19) 0.0358(18) 0.0143(14) 0.0101(15) -0.0069(15)
C17 0.115(5) 0.034(2) 0.102(5) -0.023(2) -0.038(4) 0.009(2)
C18 0.049(3) 0.109(4) 0.070(3) -0.061(3) 0.023(2) -0.024(3)

loop_
_atom_type_symbol
_atom_type_description
_atom_type_scat_dispersion_real
_atom_type_scat_dispersion_imag
_atom_type_scat_source
C C 0.0033 0.0016 'International Tables Vol C Tables 4.2.6.8 and 6.1.1.4'
H H 0.0000 0.0000 'International Tables Vol C Tables 4.2.6.8 and 6.1.1.4'
N N 0.0061 0.0033 'International Tables Vol C Tables 4.2.6.8 and 6.1.1.4'
O O 0.0106 0.0060 'International Tables Vol C Tables 4.2.6.8 and 6.1.1.4'
Co Co 0.3494 0.9721 'International Tables Vol C Tables 4.2.6.8 and 6.1.1.4'
Ce Ce -0.2486 2.6331 'International Tables Vol C Tables 4.2.6.8 and 6.1.1.4'

loop_
_geom_angle_atom_site_label_1
_geom_angle_atom_site_label_2
_geom_angle_atom_site_label_3
_geom_angle
_geom_angle_site_symmetry_1
_geom_angle_site_symmetry_3
_geom_angle_publ_flag
O7 Ce1 O5 129.09(7) . . ?
O7 Ce1 O6 73.51(7) . . ?
O5 Ce1 O6 140.54(7) . . ?
O7 Ce1 O8 78.42(7) . . ?
O5 Ce1 O8 73.15(7) . . ?
O6 Ce1 O8 83.02(7) . . ?
O7 Ce1 O3 78.04(7) . . ?
O5 Ce1 O3 134.72(7) . . ?
O6 Ce1 O3 75.45(7) . . ?
O8 Ce1 O3 151.72(6) . . ?
O7 Ce1 O2 138.63(7) . . ?
O5 Ce1 O2 74.30(7) . . ?
O6 Ce1 O2 70.23(6) . . ?
O8 Ce1 O2 78.06(7) . . ?
O3 Ce1 O2 110.65(7) . . ?
O7 Ce1 O1 141.39(7) . . ?
O5 Ce1 O1 72.20(7) . . ?
O6 Ce1 O1 111.78(8) . . ?
O8 Ce1 O1 139.29(6) . . ?
O3 Ce1 O1 67.33(6) . . ?
O2 Ce1 O1 72.56(7) . . ?
O7 Ce1 N1 72.29(7) . . ?
O5 Ce1 N1 75.98(7) . . ?
O6 Ce1 N1 141.98(7) . . ?
O8 Ce1 N1 105.70(8) . . ?
O3 Ce1 N1 81.66(7) . . ?
O2 Ce1 N1 147.41(7) . . ?
O1 Ce1 N1 85.91(8) . . ?
C2 Co2 C1 177.04(11) . . ?
C2 Co2 C3 88.95(11) . . ?
C1 Co2 C3 89.12(11) . . ?
C2 Co2 C6 88.85(11) . . ?
C1 Co2 C6 88.97(10) . . ?
C3 Co2 C6 91.94(10) . . ?
C2 Co2 C4 91.00(12) . . ?
C1 Co2 C4 90.97(11) . . ?
C3 Co2 C4 178.96(11) . . ?
C6 Co2 C4 89.09(11) . . ?
C2 Co2 C5 91.28(11) . . ?
C1 Co2 C5 90.94(11) . . ?
C3 Co2 C5 89.34(10) . . ?
C6 Co2 C5 178.71(10) . . ?
C4 Co2 C5 89.62(11) . . ?
C7 O5 Ce1 153.24(19) . . ?
C8 O6 Ce1 130.12(19) . . ?
C9 O7 Ce1 163.1(2) . . ?
C10 O8 Ce1 129.63(19) . . ?
C1 N1 Ce1 163.0(2) . . ?
C7 N7 C11 120.7(2) . . ?
C7 N7 C12 121.5(2) . . ?
C11 N7 C12 117.9(2) . . ?
C8 N8 C13 120.4(3) . . ?
C8 N8 C14 121.5(3) . . ?
C13 N8 C14 118.0(3) . . ?
C9 N9 C15 120.0(3) . . ?
C9 N9 C16 122.6(3) . . ?
C15 N9 C16 117.3(3) . . ?
C10 N10 C17 120.9(4) . . ?
C10 N10 C18 121.8(4) . . ?
C17 N10 C18 117.3(4) . . ?
N1 C1 Co2 177.4(2) . . ?
N2 C2 Co2 177.4(3) . . ?
N3 C3 Co2 178.7(2) . . ?
N4 C4 Co2 179.1(3) . . ?
N5 C5 Co2 179.2(2) . . ?
N6 C6 Co2 178.8(2) . . ?
O5 C7 N7 124.7(3) . . ?
O6 C8 N8 124.9(3) . . ?
O7 C9 N9 125.2(3) . . ?
O8 C10 N10 125.3(3) . . ?

loop_
_geom_bond_atom_site_label_1
_geom_bond_atom_site_label_2
_geom_bond_distance
_geom_bond_site_symmetry_2
_geom_bond_publ_flag
Ce1 O7 2.4345(18) . ?
Ce1 O5 2.4444(18) . ?
Ce1 O6 2.4678(19) . ?
Ce1 O8 2.468(2) . ?
Ce1 O3 2.4893(18) . ?
Ce1 O2 2.5002(18) . ?
Ce1 O1 2.5009(18) . ?
Ce1 N1 2.579(2) . ?
Co2 C2 1.889(3) . ?
Co2 C1 1.891(3) . ?
Co2 C3 1.893(3) . ?
Co2 C6 1.894(2) . ?
Co2 C4 1.896(3) . ?
Co2 C5 1.896(2) . ?
O5 C7 1.240(3) . ?
O6 C8 1.243(3) . ?
O7 C9 1.242(3) . ?
O8 C10 1.243(4) . ?
N1 C1 1.141(3) . ?
N2 C2 1.152(4) . ?
N3 C3 1.149(3) . ?
N4 C4 1.148(3) . ?
N5 C5 1.144(3) . ?
N6 C6 1.144(3) . ?
N7 C7 1.312(3) . ?
N7 C11 1.461(3) . ?
N7 C12 1.465(3) . ?
N8 C8 1.296(4) . ?
N8 C13 1.436(5) . ?
N8 C14 1.461(4) . ?
N9 C9 1.299(3) . ?
N9 C15 1.458(4) . ?
N9 C16 1.462(4) . ?
N10 C10 1.308(4) . ?
N10 C17 1.438(6) . ?
N10 C18 1.452(5) . ?

loop_
_geom_hbond_atom_site_label_D
_geom_hbond_atom_site_label_H
_geom_hbond_atom_site_label_A
_geom_hbond_distance_DH
_geom_hbond_distance_HA
_geom_hbond_distance_DA
_geom_hbond_angle_DHA
_geom_hbond_site_symmetry_A
O1 H1A N6 0.83 2.02 2.828(3) 165.7 2_545
O1 H1B N3 0.83 1.98 2.772(3) 160.3 1_545
O2 H2A O4 0.83 1.82 2.647(3) 168.4 .
O2 H2B N6 0.84 2.11 2.849(3) 146.8 2_545
O3 H3A N5 0.84 1.88 2.723(3) 176.6 3_665
O3 H3B N3 0.85 2.08 2.904(3) 161.9 1_545
O4 H4A N4 0.87 2.01 2.883(3) 172.8 4_666
O4 H4B N2 0.82 2.00 2.814(3) 176.2 4_676

loop_
_geom_torsion_atom_site_label_1
_geom_torsion_atom_site_label_2
_geom_torsion_atom_site_label_3
_geom_torsion_atom_site_label_4
_geom_torsion
_geom_torsion_site_symmetry_1
_geom_torsion_site_symmetry_2
_geom_torsion_site_symmetry_3
_geom_torsion_site_symmetry_4
_geom_torsion_publ_flag
O7 Ce1 O5 C7 -102.6(4) . . . . ?
O6 Ce1 O5 C7 11.7(5) . . . . ?
O8 Ce1 O5 C7 -43.7(4) . . . . ?
O3 Ce1 O5 C7 142.0(4) . . . . ?
O2 Ce1 O5 C7 38.3(4) . . . . ?
O1 Ce1 O5 C7 114.6(4) . . . . ?
N1 Ce1 O5 C7 -155.3(4) . . . . ?
O7 Ce1 O6 C8 -38.0(3) . . . . ?
O5 Ce1 O6 C8 -170.4(3) . . . . ?
O8 Ce1 O6 C8 -117.9(3) . . . . ?
O3 Ce1 O6 C8 43.6(3) . . . . ?
O2 Ce1 O6 C8 162.3(3) . . . . ?
O1 Ce1 O6 C8 101.4(3) . . . . ?
N1 Ce1 O6 C8 -11.3(3) . . . . ?
O5 Ce1 O7 C9 -76.8(7) . . . . ?
O6 Ce1 O7 C9 140.4(7) . . . . ?
O8 Ce1 O7 C9 -133.6(7) . . . . ?
O3 Ce1 O7 C9 62.2(7) . . . . ?
O2 Ce1 O7 C9 169.9(6) . . . . ?
O1 Ce1 O7 C9 35.9(7) . . . . ?
N1 Ce1 O7 C9 -22.8(7) . . . . ?
O7 Ce1 O8 C10 -166.0(3) . . . . ?
O5 Ce1 O8 C10 56.7(3) . . . . ?
O6 Ce1 O8 C10 -91.5(3) . . . . ?
O3 Ce1 O8 C10 -131.9(3) . . . . ?
O2 Ce1 O8 C10 -20.3(3) . . . . ?
O1 Ce1 O8 C10 24.0(3) . . . . ?
N1 Ce1 O8 C10 126.3(3) . . . . ?
O7 Ce1 N1 C1 -78.7(7) . . . . ?
O5 Ce1 N1 C1 61.0(7) . . . . ?
O6 Ce1 N1 C1 -105.6(7) . . . . ?
O8 Ce1 N1 C1 -6.7(7) . . . . ?
O3 Ce1 N1 C1 -158.7(7) . . . . ?
O2 Ce1 N1 C1 85.7(7) . . . . ?
O1 Ce1 N1 C1 133.6(7) . . . . ?
Ce1 N1 C1 Co2 -42(6) . . . . ?
C2 Co2 C1 N1 -5(7) . . . . ?
C3 Co2 C1 N1 44(5) . . . . ?
C6 Co2 C1 N1 -48(5) . . . . ?
C4 Co2 C1 N1 -137(5) . . . . ?
C5 Co2 C1 N1 134(5) . . . . ?
C1 Co2 C2 N2 0(7) . . . . ?
C3 Co2 C2 N2 -49(6) . . . . ?
C6 Co2 C2 N2 43(6) . . . . ?
C4 Co2 C2 N2 132(6) . . . . ?
C5 Co2 C2 N2 -138(6) . . . . ?
C2 Co2 C3 N3 -81(12) . . . . ?
C1 Co2 C3 N3 102(12) . . . . ?
C6 Co2 C3 N3 -169(12) . . . . ?
C4 Co2 C3 N3 7(16) . . . . ?
C5 Co2 C3 N3 11(12) . . . . ?
C2 Co2 C4 N4 -77(18) . . . . ?
C1 Co2 C4 N4 101(18) . . . . ?
C3 Co2 C4 N4 -164(15) . . . . ?
C6 Co2 C4 N4 12(18) . . . . ?
C5 Co2 C4 N4 -168(18) . . . . ?
C2 Co2 C5 N5 -124(18) . . . . ?
C1 Co2 C5 N5 58(18) . . . . ?
C3 Co2 C5 N5 147(18) . . . . ?
C6 Co2 C5 N5 -28(21) . . . . ?
C4 Co2 C5 N5 -33(18) . . . . ?
C2 Co2 C6 N6 39(11) . . . . ?
C1 Co2 C6 N6 -143(11) . . . . ?
C3 Co2 C6 N6 128(11) . . . . ?
C4 Co2 C6 N6 -52(11) . . . . ?
C5 Co2 C6 N6 -57(13) . . . . ?
Ce1 O5 C7 N7 116.6(4) . . . . ?
C11 N7 C7 O5 1.2(4) . . . . ?
C12 N7 C7 O5 -179.0(3) . . . . ?
Ce1 O6 C8 N8 -170.8(3) . . . . ?
C13 N8 C8 O6 3.0(7) . . . . ?
C14 N8 C8 O6 178.8(4) . . . . ?
Ce1 O7 C9 N9 103.0(7) . . . . ?
C15 N9 C9 O7 -5.8(5) . . . . ?
C16 N9 C9 O7 176.9(3) . . . . ?
Ce1 O8 C10 N10 -149.2(2) . . . . ?
C17 N10 C10 O8 0.8(5) . . . . ?
C18 N10 C10 O8 -180.0(3) . . . . ?
